data_1545324
loop_
_publ_author_name
'Yu, Yan-Min'
'Huang, Ya-Nan'
'Deng, Jun'

_publ_section_title
;
 Catalytic Asymmetric Chlorocyclization of 2-Vinylphenylcarbamates for
 Synthesis of 1,4-Dihydro-2H-3,1-benzoxazin-2-one Derivatives.
;
_journal_issue 5
_journal_name_full 'Organic letters'
_journal_page_first 1224
_journal_page_last 1227
_journal_paper_doi 10.1021/acs.orglett.7b00272
_journal_volume 19
_journal_year 2017
_chemical_formula_moiety 'C15 H12 Cl N O2'
_chemical_formula_sum 'C15 H12 Cl N O2'
_chemical_formula_weight 273.71
_space_group_crystal_system monoclinic
_space_group_IT_number 14
_space_group_name_Hall '-P 2ybc'
_space_group_name_H-M_alt 'P 1 21/c 1'
_symmetry_space_group_name_Hall '-P 2ybc'
_symmetry_space_group_name_H-M 'P 1 21/c 1'
_atom_sites_solution_hydrogens mixed
_atom_sites_solution_primary direct
_audit_creation_date 2016-12-28
_audit_creation_method
;
Olex2 1.2-ac21
(compiled 2015.09.16 svn.r134, GUI svn.r4998)
;
_cell_angle_alpha 90
_cell_angle_beta 103.207(14)
_cell_angle_gamma 90
_cell_formula_units_Z 4
_cell_length_a 8.710(6)
_cell_length_b 16.465(9)
_cell_length_c 9.372(5)
_cell_measurement_reflns_used 2318
_cell_measurement_temperature 113
_cell_measurement_theta_max 27.5
_cell_measurement_theta_min 3.1
_cell_volume 1308.5(13)
_computing_cell_refinement
;
CrystalClear-SM Expert 2.1 b42 (Rigaku, 2015)
;
_computing_data_collection
;
CrystalClear-SM Expert 2.1 b42 (Rigaku, 2015)
;
_computing_data_reduction
;
CrystalClear-SM Expert 2.1 b42 (Rigaku, 2015)
;
_computing_molecular_graphics 'Olex2 (Dolomanov et al., 2009)'
_computing_publication_material 'Olex2 (Dolomanov et al., 2009)'
_computing_structure_refinement 'ShelXL (Sheldrick, 2008)'
_computing_structure_solution 'ShelXS (Sheldrick, 2008)'
_diffrn_ambient_temperature 113
_diffrn_detector PILT
_diffrn_detector_area_resol_mean 5.8140
_diffrn_measured_fraction_theta_full 0.996
_diffrn_measured_fraction_theta_max 0.988
_diffrn_measurement_details
;
scan:
    Number of images: 360
               Slice: -105.0000 - 75.0000
         Image width: 0.5000
            Exp time: 50.0000
       Rotation axis: Omega
               Omega: 0.0000
                 Chi: 45.0000
                 Phi: 0.0000
                 XTD: 44.9851
              2theta: -15.0710
scan:
    Number of images: 300
               Slice: -105.0000 - 45.0000
         Image width: 0.5000
            Exp time: 50.0000
       Rotation axis: Omega
               Omega: 0.0000
                 Chi: 45.0000
                 Phi: 90.0000
                 XTD: 44.9851
              2theta: -15.0710
scan:
    Number of images: 200
               Slice: -105.0000 - -5.0000
         Image width: 0.5000
            Exp time: 50.0000
       Rotation axis: Omega
               Omega: 0.0000
                 Chi: 45.0000
                 Phi: 180.0000
                 XTD: 44.9851
              2theta: -15.0710
;
_diffrn_measurement_device
;
AFC10: Fixed Chi 2 circle
;
_diffrn_measurement_device_type 'Rigaku Pilatus 200K'
_diffrn_measurement_method '\w scans'
_diffrn_measurement_specimen_support Fiber
_diffrn_orient_matrix_type d*Trek
_diffrn_orient_matrix_UB_11 0.020108
_diffrn_orient_matrix_UB_12 0.103837
_diffrn_orient_matrix_UB_13 0.052172
_diffrn_orient_matrix_UB_21 0.014447
_diffrn_orient_matrix_UB_22 -0.028694
_diffrn_orient_matrix_UB_23 0.051541
_diffrn_orient_matrix_UB_31 0.106298
_diffrn_orient_matrix_UB_32 0.017836
_diffrn_orient_matrix_UB_33 -0.019866
_diffrn_radiation_monochromator Confocal
_diffrn_radiation_type MoK\a
_diffrn_radiation_wavelength 0.71073
_diffrn_reflns_av_R_equivalents 0.0518
_diffrn_reflns_av_unetI/netI 0.0459
_diffrn_reflns_Laue_measured_fraction_full 0.996
_diffrn_reflns_Laue_measured_fraction_max 0.988
_diffrn_reflns_limit_h_max 11
_diffrn_reflns_limit_h_min -11
_diffrn_reflns_limit_k_max 21
_diffrn_reflns_limit_k_min -20
_diffrn_reflns_limit_l_max 10
_diffrn_reflns_limit_l_min -12
_diffrn_reflns_number 13088
_diffrn_reflns_point_group_measured_fraction_full 0.996
_diffrn_reflns_point_group_measured_fraction_max 0.988
_diffrn_reflns_theta_full 25.242
_diffrn_reflns_theta_max 27.543
_diffrn_reflns_theta_min 3.136
_diffrn_source 'Rotating Anode'
_diffrn_source_current 24.0
_diffrn_source_power 1.2
_diffrn_source_voltage 50.0
_exptl_absorpt_coefficient_mu 0.288
_exptl_absorpt_correction_T_max 1.000
_exptl_absorpt_correction_T_min 0.677
_exptl_absorpt_correction_type multi-scan
_exptl_absorpt_process_details 'REQAB (Rigaku, 1998)'
_exptl_crystal_colour Colorless
_exptl_crystal_density_diffrn 1.389
_exptl_crystal_density_method "'not measured'"
_exptl_crystal_description Prism
_exptl_crystal_F_000 568
_exptl_crystal_preparation Fiber
_exptl_crystal_size_max 0.2
_exptl_crystal_size_mid 0.18
_exptl_crystal_size_min 0.12
_refine_diff_density_max 0.334
_refine_diff_density_min -0.265
_refine_diff_density_rms 0.050
_refine_ls_extinction_method none
_refine_ls_goodness_of_fit_ref 1.044
_refine_ls_hydrogen_treatment mixed
_refine_ls_matrix_type full
_refine_ls_number_parameters 176
_refine_ls_number_reflns 2991
_refine_ls_number_restraints 1
_refine_ls_restrained_S_all 1.043
_refine_ls_R_factor_all 0.0660
_refine_ls_R_factor_gt 0.0414
_refine_ls_shift/su_max 0.001
_refine_ls_shift/su_mean 0.000
_refine_ls_structure_factor_coef Fsqd
_refine_ls_weighting_details 'w=1/[\s^2^(Fo^2^)+(0.0415P)^2^+0.3524P] where P=(Fo^2^+2Fc^2^)/3'
_refine_ls_weighting_scheme calc
_refine_ls_wR_factor_gt 0.0918
_refine_ls_wR_factor_ref 0.0993
_reflns_Friedel_coverage 0.000
_reflns_number_gt 2211
_reflns_number_total 2991
_reflns_threshold_expression 'I > 2\s(I)'
_cod_data_source_file ol7b00272_si_003.cif
_cod_data_source_block shelx
_cod_depositor_comments
;
The following automatic conversions were performed:

'_exptl_absorpt_correction_type' value 'Multi-scan' changed to
'multi-scan' according to
/home/data/users/saulius/crontab/automatic-downloads/rss-feeds/ACS/lib/dictionaries/cif_core.dic
dictionary named 'cif_core.dic' version 2.4.2 from 2011-04-26.

Automatic conversion script
Id: cif_fix_values 4973 2017-02-22 13:04:09Z antanas 

 Adding full bibliography for 1545324--1545325.cif.
;
_cod_database_code 1545324
_shelx_space_group_comment
;
The symmetry employed for this shelxl refinement is uniquely defined
by the following loop, which should always be used as a source of
symmetry information in preference to the above space-group names.
They are only intended as comments.
;
_shelx_estimated_absorpt_t_max 0.966
_shelx_estimated_absorpt_t_min 0.945
_olex2_refinement_description
;
1. Fixed Uiso
 At 1.2 times of:
  All C(H) groups, All C(H,H) groups
2. Restrained distances
 N1-H1
 0.9 with sigma of 0.01
3.a Secondary CH2 refined with riding coordinates:
 C1(H1A,H1B)
3.b Aromatic/amide H refined with riding coordinates:
 C4(H4), C5(H5), C6(H6), C7(H7), C8(H8), C10(H10), C11(H11), C12(H12), C13(H13)
;
_shelx_shelxl_version_number 2014/8
_olex2_submission_special_instructions 'No special instructions were received'

loop_
_space_group_symop_operation_xyz
'x, y, z'
'-x, y+1/2, -z+1/2'
'-x, -y, -z'
'x, -y-1/2, z-1/2'

loop_
_atom_site_label
_atom_site_type_symbol
_atom_site_fract_x
_atom_site_fract_y
_atom_site_fract_z
_atom_site_U_iso_or_equiv
_atom_site_adp_type
_atom_site_occupancy
_atom_site_site_symmetry_order
_atom_site_calc_flag
_atom_site_refinement_flags_posn
Cl1 Cl 1.06355(5) 0.21367(3) 0.99626(5) 0.03312(15) Uani 1 1 d .
O1 O 0.84189(13) 0.07255(7) 0.95150(13) 0.0224(3) Uani 1 1 d .
O2 O 0.70478(14) -0.01753(8) 1.04535(14) 0.0288(3) Uani 1 1 d .
N1 N 0.57240(17) 0.08175(9) 0.89763(16) 0.0226(3) Uani 1 1 d D
C1 C 1.0087(2) 0.14908(11) 0.8388(2) 0.0252(4) Uani 1 1 d .
H1A H 1.0196 0.1797 0.7508 0.030 Uiso 1 1 calc R
H1B H 1.0822 0.1024 0.8505 0.030 Uiso 1 1 calc R
C2 C 0.8406(2) 0.11732(10) 0.81514(19) 0.0209(4) Uani 1 1 d .
C3 C 0.8144(2) 0.05543(11) 0.6900(2) 0.0238(4) Uani 1 1 d .
C4 C 0.7148(3) 0.06991(14) 0.5555(2) 0.0420(5) Uani 1 1 d .
H4 H 0.6607 0.1203 0.5373 0.050 Uiso 1 1 calc R
C5 C 0.6931(3) 0.01098(16) 0.4461(3) 0.0561(7) Uani 1 1 d .
H5 H 0.6223 0.0209 0.3544 0.067 Uiso 1 1 calc R
C6 C 0.7731(3) -0.06111(14) 0.4700(2) 0.0438(6) Uani 1 1 d .
H6 H 0.7600 -0.1007 0.3944 0.053 Uiso 1 1 calc R
C7 C 0.8724(3) -0.07592(14) 0.6039(3) 0.0475(6) Uani 1 1 d .
H7 H 0.9267 -0.1263 0.6212 0.057 Uiso 1 1 calc R
C8 C 0.8940(3) -0.01824(13) 0.7135(2) 0.0401(5) Uani 1 1 d .
H8 H 0.9636 -0.0289 0.8054 0.048 Uiso 1 1 calc R
C9 C 0.71488(19) 0.18196(11) 0.79561(18) 0.0209(4) Uani 1 1 d .
C10 C 0.7249(2) 0.25838(11) 0.7373(2) 0.0273(4) Uani 1 1 d .
H10 H 0.8180 0.2744 0.7083 0.033 Uiso 1 1 calc R
C11 C 0.5987(2) 0.31166(12) 0.7212(2) 0.0318(4) Uani 1 1 d .
H11 H 0.6055 0.3640 0.6805 0.038 Uiso 1 1 calc R
C12 C 0.4620(2) 0.28879(12) 0.7644(2) 0.0304(4) Uani 1 1 d .
H12 H 0.3761 0.3256 0.7531 0.037 Uiso 1 1 calc R
C13 C 0.4514(2) 0.21312(11) 0.82340(19) 0.0257(4) Uani 1 1 d .
H13 H 0.3589 0.1975 0.8540 0.031 Uiso 1 1 calc R
C14 C 0.57728(19) 0.15997(10) 0.83757(18) 0.0211(4) Uani 1 1 d .
C15 C 0.70405(19) 0.04211(11) 0.96656(19) 0.0223(4) Uani 1 1 d .
H1 H 0.4812(15) 0.0640(11) 0.914(2) 0.030(5) Uiso 1 1 d D

loop_
_atom_site_aniso_label
_atom_site_aniso_U_11
_atom_site_aniso_U_22
_atom_site_aniso_U_33
_atom_site_aniso_U_23
_atom_site_aniso_U_13
_atom_site_aniso_U_12
Cl1 0.0285(2) 0.0307(3) 0.0382(3) -0.0057(2) 0.0037(2) -0.00698(19)
O1 0.0192(6) 0.0251(7) 0.0229(6) 0.0051(5) 0.0049(5) -0.0012(5)
O2 0.0236(6) 0.0272(7) 0.0366(7) 0.0118(6) 0.0090(6) 0.0009(5)
N1 0.0179(7) 0.0239(8) 0.0260(8) 0.0041(7) 0.0053(6) -0.0009(6)
C1 0.0224(9) 0.0265(10) 0.0276(10) -0.0016(8) 0.0077(7) -0.0007(7)
C2 0.0213(8) 0.0221(9) 0.0203(8) 0.0029(7) 0.0067(7) -0.0012(7)
C3 0.0227(8) 0.0250(10) 0.0259(9) -0.0033(8) 0.0100(7) -0.0027(7)
C4 0.0612(15) 0.0357(13) 0.0258(10) -0.0044(9) 0.0033(10) 0.0137(10)
C5 0.0812(19) 0.0533(16) 0.0265(11) -0.0082(11) -0.0028(12) 0.0121(14)
C6 0.0546(14) 0.0400(13) 0.0389(13) -0.0179(11) 0.0152(11) -0.0003(10)
C7 0.0511(14) 0.0318(12) 0.0566(15) -0.0141(11) 0.0064(12) 0.0085(10)
C8 0.0405(12) 0.0318(11) 0.0429(12) -0.0075(10) -0.0010(10) 0.0068(9)
C9 0.0219(8) 0.0235(9) 0.0174(8) -0.0010(7) 0.0047(7) 0.0007(7)
C10 0.0316(10) 0.0274(10) 0.0244(9) 0.0028(8) 0.0095(8) -0.0005(8)
C11 0.0419(11) 0.0253(10) 0.0281(10) 0.0064(8) 0.0076(9) 0.0051(8)
C12 0.0302(10) 0.0317(11) 0.0263(9) -0.0007(9) 0.0002(8) 0.0120(8)
C13 0.0212(8) 0.0312(10) 0.0233(9) -0.0011(8) 0.0024(7) 0.0000(8)
C14 0.0210(8) 0.0225(9) 0.0191(8) -0.0012(7) 0.0031(7) -0.0005(7)
C15 0.0200(8) 0.0246(9) 0.0221(9) -0.0011(8) 0.0046(7) 0.0000(7)

loop_
_atom_type_symbol
_atom_type_description
_atom_type_scat_dispersion_real
_atom_type_scat_dispersion_imag
_atom_type_scat_source
C C 0.0033 0.0016 'International Tables Vol C Tables 4.2.6.8 and 6.1.1.4'
H H 0.0000 0.0000 'International Tables Vol C Tables 4.2.6.8 and 6.1.1.4'
N N 0.0061 0.0033 'International Tables Vol C Tables 4.2.6.8 and 6.1.1.4'
O O 0.0106 0.0060 'International Tables Vol C Tables 4.2.6.8 and 6.1.1.4'
Cl Cl 0.1484 0.1585 'International Tables Vol C Tables 4.2.6.8 and 6.1.1.4'

loop_
_geom_angle_atom_site_label_1
_geom_angle_atom_site_label_2
_geom_angle_atom_site_label_3
_geom_angle
C15 O1 C2 116.72(13)
C14 N1 H1 118.5(13)
C15 N1 C14 122.23(15)
C15 N1 H1 116.8(13)
Cl1 C1 H1A 109.0
Cl1 C1 H1B 109.0
H1A C1 H1B 107.8
C2 C1 Cl1 112.96(12)
C2 C1 H1A 109.0
C2 C1 H1B 109.0
O1 C2 C1 103.22(13)
O1 C2 C3 107.57(14)
O1 C2 C9 108.68(13)
C1 C2 C3 108.06(14)
C9 C2 C1 115.01(15)
C9 C2 C3 113.58(15)
C4 C3 C2 122.55(17)
C4 C3 C8 118.89(18)
C8 C3 C2 118.57(17)
C3 C4 H4 119.9
C3 C4 C5 120.3(2)
C5 C4 H4 119.9
C4 C5 H5 119.8
C6 C5 C4 120.3(2)
C6 C5 H5 119.8
C5 C6 H6 120.2
C5 C6 C7 119.6(2)
C7 C6 H6 120.2
C6 C7 H7 119.7
C6 C7 C8 120.5(2)
C8 C7 H7 119.7
C3 C8 H8 119.8
C7 C8 C3 120.3(2)
C7 C8 H8 119.8
C10 C9 C2 125.52(15)
C10 C9 C14 118.98(16)
C14 C9 C2 115.48(15)
C9 C10 H10 120.0
C9 C10 C11 119.92(17)
C11 C10 H10 120.0
C10 C11 H11 119.8
C10 C11 C12 120.35(18)
C12 C11 H11 119.8
C11 C12 H12 119.9
C13 C12 C11 120.15(17)
C13 C12 H12 119.9
C12 C13 H13 120.4
C12 C13 C14 119.11(17)
C14 C13 H13 120.4
C9 C14 N1 117.17(15)
C13 C14 N1 121.33(15)
C13 C14 C9 121.49(17)
O1 C15 N1 116.95(16)
O2 C15 O1 118.79(15)
O2 C15 N1 124.20(16)

loop_
_geom_bond_atom_site_label_1
_geom_bond_atom_site_label_2
_geom_bond_distance
Cl1 C1 1.793(2)
O1 C2 1.473(2)
O1 C15 1.338(2)
O2 C15 1.228(2)
N1 C14 1.410(2)
N1 C15 1.349(2)
N1 H1 0.893(9)
C1 H1A 0.9900
C1 H1B 0.9900
C1 C2 1.523(2)
C2 C3 1.531(3)
C2 C9 1.508(2)
C3 C4 1.378(3)
C3 C8 1.389(3)
C4 H4 0.9500
C4 C5 1.393(3)
C5 H5 0.9500
C5 C6 1.369(3)
C6 H6 0.9500
C6 C7 1.374(3)
C7 H7 0.9500
C7 C8 1.380(3)
C8 H8 0.9500
C9 C10 1.382(3)
C9 C14 1.392(2)
C10 H10 0.9500
C10 C11 1.387(3)
C11 H11 0.9500
C11 C12 1.394(3)
C12 H12 0.9500
C12 C13 1.375(3)
C13 H13 0.9500
C13 C14 1.385(2)

loop_
_geom_hbond_atom_site_label_D
_geom_hbond_atom_site_label_H
_geom_hbond_atom_site_label_A
_geom_hbond_distance_DH
_geom_hbond_distance_HA
_geom_hbond_distance_DA
_geom_hbond_angle_DHA
_geom_hbond_site_symmetry_A
N1 H1 O2 0.893(9) 1.906(10) 2.797(2) 175.1(19) 3_657

loop_
_geom_torsion_atom_site_label_1
_geom_torsion_atom_site_label_2
_geom_torsion_atom_site_label_3
_geom_torsion_atom_site_label_4
_geom_torsion
Cl1 C1 C2 O1 -59.56(16)
Cl1 C1 C2 C3 -173.31(12)
Cl1 C1 C2 C9 58.64(18)
O1 C2 C3 C4 137.90(18)
O1 C2 C3 C8 -41.9(2)
O1 C2 C9 C10 143.98(16)
O1 C2 C9 C14 -37.7(2)
C1 C2 C3 C4 -111.3(2)
C1 C2 C3 C8 69.0(2)
C1 C2 C9 C10 28.9(2)
C1 C2 C9 C14 -152.82(15)
C2 O1 C15 O2 153.97(15)
C2 O1 C15 N1 -28.6(2)
C2 C3 C4 C5 -178.9(2)
C2 C3 C8 C7 179.37(19)
C2 C9 C10 C11 178.11(17)
C2 C9 C14 N1 2.1(2)
C2 C9 C14 C13 -179.01(16)
C3 C2 C9 C10 -96.3(2)
C3 C2 C9 C14 81.96(19)
C3 C4 C5 C6 -1.5(4)
C4 C3 C8 C7 -0.4(3)
C4 C5 C6 C7 1.5(4)
C5 C6 C7 C8 -1.1(4)
C6 C7 C8 C3 0.5(4)
C8 C3 C4 C5 0.9(3)
C9 C2 C3 C4 17.6(2)
C9 C2 C3 C8 -162.19(17)
C9 C10 C11 C12 0.4(3)
C10 C9 C14 N1 -179.50(15)
C10 C9 C14 C13 -0.6(3)
C10 C11 C12 C13 0.0(3)
C11 C12 C13 C14 -0.7(3)
C12 C13 C14 N1 179.87(16)
C12 C13 C14 C9 1.0(3)
C14 N1 C15 O1 -12.7(2)
C14 N1 C15 O2 164.54(17)
C14 C9 C10 C11 -0.1(3)
C15 O1 C2 C1 175.40(14)
C15 O1 C2 C3 -70.50(17)
C15 O1 C2 C9 52.86(19)
C15 N1 C14 C9 26.2(2)
C15 N1 C14 C13 -152.65(17)
